data_2221701
loop_
_publ_author_name
'Shah, Farooq Ali'
'Tahir, M. Nawaz'
'Ali, Saqib'
'Ahmed, Sajjad'
'Danish, Muhammad'

_publ_section_title
;
 3-[(3,4-Dichlorophenyl)aminocarbonyl]propionic acid
;
_journal_coeditor_code HB2958
_journal_issue 5
_journal_name_full 'Acta Crystallographica Section E'
_journal_page_first o1130
_journal_paper_doi 10.1107/S1600536809015025
_journal_volume 65
_journal_year 2009
_chemical_formula_iupac 'C10 H9 Cl2 N O3'
_chemical_formula_moiety 'C10 H9 Cl2 N O3'
_chemical_formula_sum 'C10 H9 Cl2 N O3'
_chemical_formula_weight 262.08
_chemical_name_systematic
;
3-[(3,4-Dichlorophenyl)aminocarbonyl]propionic acid
;
_space_group_IT_number 14
_symmetry_cell_setting monoclinic
_symmetry_space_group_name_Hall '-P 2yn'
_symmetry_space_group_name_H-M 'P 1 21/n 1'
_atom_sites_solution_hydrogens geom
_atom_sites_solution_primary direct
_atom_sites_solution_secondary difmap
_audit_creation_method SHELXL-97
_cell_angle_alpha 90
_cell_angle_beta 90.613(3)
_cell_angle_gamma 90
_cell_formula_units_Z 4
_cell_length_a 4.8441(4)
_cell_length_b 10.3388(10)
_cell_length_c 22.457(2)
_cell_measurement_reflns_used 2912
_cell_measurement_temperature 296(2)
_cell_measurement_theta_max 28.85
_cell_measurement_theta_min 2.68
_cell_volume 1124.63(17)
_computing_cell_refinement 'SAINT (Bruker, 2007)'
_computing_data_collection 'APEX2 (Bruker, 2007)'
_computing_data_reduction 'SAINT (Bruker, 2007)'
_computing_molecular_graphics 'ORTEP-3 (Farrugia, 1997) and PLATON (Spek, 2009)'
_computing_publication_material 'WinGX (Farrugia, 1999) and PLATON (Spek, 2009)'
_computing_structure_refinement 'SHELXL97 (Sheldrick, 2008)'
_computing_structure_solution 'SHELXS97 (Sheldrick, 2008)'
_diffrn_ambient_temperature 296(2)
_diffrn_detector_area_resol_mean 7.5
_diffrn_measured_fraction_theta_full 0.998
_diffrn_measured_fraction_theta_max 0.985
_diffrn_measurement_device_type 'Bruker Kappa APEXII CCD'
_diffrn_measurement_method \w
_diffrn_radiation_monochromator graphite
_diffrn_radiation_source 'fine-focus sealed tube'
_diffrn_radiation_type MoK\a
_diffrn_radiation_wavelength 0.71073
_diffrn_reflns_av_R_equivalents 0.0282
_diffrn_reflns_av_sigmaI/netI 0.0267
_diffrn_reflns_limit_h_max 6
_diffrn_reflns_limit_h_min -6
_diffrn_reflns_limit_k_max 13
_diffrn_reflns_limit_k_min -13
_diffrn_reflns_limit_l_max 30
_diffrn_reflns_limit_l_min -30
_diffrn_reflns_number 11915
_diffrn_reflns_theta_full 25.00
_diffrn_reflns_theta_max 28.85
_diffrn_reflns_theta_min 2.68
_diffrn_standards_number 0
_exptl_absorpt_coefficient_mu 0.567
_exptl_absorpt_correction_T_max 0.949
_exptl_absorpt_correction_T_min 0.925
_exptl_absorpt_correction_type multi-scan
_exptl_absorpt_process_details '(SADABS; Bruker, 2005)'
_exptl_crystal_colour colourless
_exptl_crystal_density_diffrn 1.548
_exptl_crystal_density_method 'not measured'
_exptl_crystal_description block
_exptl_crystal_F_000 536
_exptl_crystal_size_max 0.25
_exptl_crystal_size_mid 0.12
_exptl_crystal_size_min 0.10
_refine_diff_density_max 0.892
_refine_diff_density_min -0.841
_refine_ls_extinction_method none
_refine_ls_goodness_of_fit_ref 1.047
_refine_ls_hydrogen_treatment refxyz
_refine_ls_matrix_type full
_refine_ls_number_parameters 172
_refine_ls_number_reflns 2912
_refine_ls_number_restraints 0
_refine_ls_restrained_S_all 1.047
_refine_ls_R_factor_all 0.0920
_refine_ls_R_factor_gt 0.0654
_refine_ls_shift/su_max 0.000
_refine_ls_shift/su_mean 0.000
_refine_ls_structure_factor_coef Fsqd
_refine_ls_weighting_details 'calc w=1/[\s^2^(Fo^2^)+(0.0667P)^2^+1.6338P] where P=(Fo^2^+2Fc^2^)/3'
_refine_ls_weighting_scheme calc
_refine_ls_wR_factor_gt 0.1624
_refine_ls_wR_factor_ref 0.1824
_reflns_number_gt 2028
_reflns_number_total 2912
_reflns_threshold_expression I>3\s(I)
_cod_data_source_file hb2958.cif
_cod_data_source_block I
_cod_original_cell_volume 1124.62(17)
_cod_original_sg_symbol_H-M 'P 21/n'
_cod_database_code 2221701
_cod_database_fobs_code 2221701

loop_
_symmetry_equiv_pos_site_id
_symmetry_equiv_pos_as_xyz
1 x,y,z
2 1/2-x,1/2+y,1/2-z
3 -x,-y,-z
4 1/2+x,1/2-y,1/2+z

loop_
_atom_site_aniso_label
_atom_site_aniso_U_11
_atom_site_aniso_U_22
_atom_site_aniso_U_33
_atom_site_aniso_U_12
_atom_site_aniso_U_13
_atom_site_aniso_U_23
Cl1 0.1600(13) 0.0566(6) 0.0704(7) -0.0127(7) 0.0418(7) 0.0207(5)
Cl2 0.1284(11) 0.0363(5) 0.1187(10) 0.0107(6) -0.0093(8) 0.0277(5)
O1 0.0476(13) 0.0356(12) 0.0924(19) 0.0084(10) 0.0234(12) 0.0257(12)
O2 0.0400(11) 0.0410(12) 0.0846(17) 0.0114(9) 0.0176(11) 0.0226(11)
O3 0.0251(10) 0.0418(12) 0.0969(18) 0.0059(8) 0.0058(10) 0.0219(12)
N1 0.0260(10) 0.0317(12) 0.0541(14) 0.0044(9) 0.0040(10) 0.0114(10)
C1 0.0337(13) 0.0263(12) 0.0423(14) -0.0008(10) -0.0030(10) 0.0043(10)
C2 0.0540(17) 0.0294(13) 0.0449(16) -0.0031(12) 0.0066(13) 0.0006(12)
C3 0.073(2) 0.0331(15) 0.0440(16) -0.0104(14) 0.0021(15) 0.0056(12)
C4 0.072(2) 0.0276(14) 0.063(2) 0.0001(14) -0.0119(17) 0.0098(14)
C5 0.059(2) 0.0345(16) 0.077(2) 0.0123(15) 0.0027(18) 0.0006(16)
C6 0.0445(16) 0.0358(15) 0.0542(18) 0.0066(12) 0.0086(13) 0.0038(13)
C7 0.0279(12) 0.0302(13) 0.0455(14) 0.0028(10) 0.0029(10) 0.0078(11)
C8 0.0307(14) 0.0320(14) 0.069(2) 0.0075(11) 0.0112(13) 0.0165(14)
C9 0.0319(14) 0.0315(14) 0.068(2) 0.0042(11) 0.0091(13) 0.0137(13)
C10 0.0305(13) 0.0305(13) 0.0543(16) 0.0010(10) 0.0021(11) 0.0090(12)

loop_
_atom_site_type_symbol
_atom_site_label
_atom_site_fract_x
_atom_site_fract_y
_atom_site_fract_z
_atom_site_U_iso_or_equiv
_atom_site_thermal_displace_type
_atom_site_calc_flag
_atom_site_refinement_flags
_atom_site_occupancy
Cl Cl1 0.2707(3) 0.56808(11) 0.26822(5) 0.0954(5) Uani . . 1.000
Cl Cl2 0.6942(3) 0.37607(10) 0.20648(6) 0.0945(5) Uani . . 1.000
O O1 0.7844(5) 1.3991(2) -0.01026(13) 0.0584(9) Uani . . 1.000
O O2 0.4038(4) 1.3685(2) 0.04204(12) 0.0551(8) Uani . . 1.000
O O3 0.9245(4) 0.9675(2) 0.08819(12) 0.0546(8) Uani . . 1.000
N N1 0.4948(5) 0.9009(2) 0.11088(11) 0.0372(7) Uani . . 1.000
C C1 0.5572(5) 0.7772(3) 0.13420(12) 0.0341(8) Uani . . 1.000
C C2 0.4079(7) 0.7353(3) 0.18269(14) 0.0427(9) Uani . . 1.000
C C3 0.4538(8) 0.6133(3) 0.20585(14) 0.0500(10) Uani . . 1.000
C C4 0.6432(8) 0.5320(3) 0.18016(16) 0.0543(11) Uani . . 1.000
C C5 0.7934(8) 0.5742(3) 0.13222(18) 0.0568(11) Uani . . 1.000
C C6 0.7517(7) 0.6968(3) 0.10907(15) 0.0448(9) Uani . . 1.000
C C7 0.6785(5) 0.9883(3) 0.09118(12) 0.0345(8) Uani . . 1.000
C C8 0.5505(6) 1.1164(3) 0.07282(17) 0.0438(9) Uani . . 1.000
C C9 0.7506(6) 1.2040(3) 0.04237(17) 0.0437(9) Uani . . 1.000
C C10 0.6312(5) 1.3316(3) 0.02430(13) 0.0384(8) Uani . . 1.000
H H1N 0.334(7) 0.922(3) 0.1111(15) 0.0447 Uiso . . 1.000
H H1O 0.722(9) 1.470(4) -0.0157(19) 0.0701 Uiso . . 1.000
H H2 0.278(7) 0.793(4) 0.2003(15) 0.0513 Uiso . . 1.000
H H5 0.939(8) 0.518(4) 0.1166(17) 0.0680 Uiso . . 1.000
H H6 0.846(7) 0.722(4) 0.0777(16) 0.0537 Uiso . . 1.000
H H8A 0.489(8) 1.153(4) 0.1063(16) 0.0527 Uiso . . 1.000
H H8B 0.377(8) 1.101(3) 0.0478(15) 0.0527 Uiso . . 1.000
H H9A 0.899(7) 1.225(4) 0.0680(16) 0.0523 Uiso . . 1.000
H H9B 0.840(7) 1.164(4) 0.0077(16) 0.0523 Uiso . . 1.000

loop_
_atom_type_symbol
_atom_type_description
_atom_type_scat_dispersion_real
_atom_type_scat_dispersion_imag
_atom_type_scat_source
C C 0.0033 0.0016 'International Tables Vol C Tables 4.2.6.8 and 6.1.1.4'
H H 0.0000 0.0000 'International Tables Vol C Tables 4.2.6.8 and 6.1.1.4'
N N 0.0061 0.0033 'International Tables Vol C Tables 4.2.6.8 and 6.1.1.4'
O O 0.0106 0.0060 'International Tables Vol C Tables 4.2.6.8 and 6.1.1.4'
Cl Cl 0.1484 0.1585 'International Tables Vol C Tables 4.2.6.8 and 6.1.1.4'

loop_
_geom_angle_atom_site_label_1
_geom_angle_atom_site_label_2
_geom_angle_atom_site_label_3
_geom_angle_site_symmetry_1
_geom_angle_site_symmetry_2
_geom_angle_site_symmetry_3
_geom_angle
_geom_angle_publ_flag
C10 O1 H1O . . . 112(3) no
C1 N1 C7 . . . 126.1(2) n
C7 N1 H1N . . . 117(2) no
C1 N1 H1N . . . 116(2) no
N1 C1 C6 . . . 122.5(3) n
N1 C1 C2 . . . 117.6(3) n
C2 C1 C6 . . . 119.9(3) no
C1 C2 C3 . . . 119.9(3) no
Cl1 C3 C2 . . . 118.0(3) n
C2 C3 C4 . . . 120.4(3) no
Cl1 C3 C4 . . . 121.6(3) n
C3 C4 C5 . . . 119.7(3) no
Cl2 C4 C5 . . . 119.1(3) n
Cl2 C4 C3 . . . 121.2(3) n
C4 C5 C6 . . . 120.5(3) no
C1 C6 C5 . . . 119.7(3) no
O3 C7 N1 . . . 123.5(3) n
O3 C7 C8 . . . 122.6(3) n
N1 C7 C8 . . . 113.9(2) n
C7 C8 C9 . . . 112.8(2) no
C8 C9 C10 . . . 114.0(2) no
O1 C10 O2 . . . 123.3(3) n
O1 C10 C9 . . . 114.8(2) n
O2 C10 C9 . . . 121.9(3) n
C1 C2 H2 . . . 119(2) no
C3 C2 H2 . . . 121(2) no
C4 C5 H5 . . . 119(2) no
C6 C5 H5 . . . 121(2) no
C1 C6 H6 . . . 121(3) no
C5 C6 H6 . . . 120(3) no
C7 C8 H8A . . . 106(3) no
C7 C8 H8B . . . 110.2(18) no
C9 C8 H8A . . . 111(3) no
C9 C8 H8B . . . 112.2(19) no
H8A C8 H8B . . . 104(3) no
C8 C9 H9A . . . 111(2) no
C8 C9 H9B . . . 114(2) no
C10 C9 H9A . . . 105(2) no
C10 C9 H9B . . . 109(2) no
H9A C9 H9B . . . 104(3) no

loop_
_geom_bond_atom_site_label_1
_geom_bond_atom_site_label_2
_geom_bond_site_symmetry_1
_geom_bond_site_symmetry_2
_geom_bond_distance
_geom_bond_publ_flag
Cl1 C3 . . 1.730(4) n
Cl2 C4 . . 1.734(3) n
O1 C10 . . 1.286(4) n
O2 C10 . . 1.236(3) n
O3 C7 . . 1.214(3) n
O1 H1O . . 0.80(4) no
N1 C1 . . 1.414(4) n
N1 C7 . . 1.346(4) n
N1 H1N . . 0.81(3) no
C1 C6 . . 1.382(4) no
C1 C2 . . 1.383(4) no
C2 C3 . . 1.382(4) no
C3 C4 . . 1.376(5) no
C4 C5 . . 1.377(5) no
C5 C6 . . 1.384(5) no
C7 C8 . . 1.518(4) no
C8 C9 . . 1.497(5) no
C9 C10 . . 1.495(4) no
C2 H2 . . 0.96(4) no
C5 H5 . . 0.98(4) no
C6 H6 . . 0.88(4) no
C8 H8A . . 0.90(4) no
C8 H8B . . 1.02(4) no
C9 H9A . . 0.94(4) no
C9 H9B . . 0.99(4) no

loop_
_geom_hbond_atom_site_label_D
_geom_hbond_atom_site_label_H
_geom_hbond_atom_site_label_A
_geom_hbond_site_symmetry_A
_geom_hbond_distance_DH
_geom_hbond_distance_HA
_geom_hbond_distance_DA
_geom_hbond_angle_DHA
_geom_hbond_publ_flag
N1 H1N O3 1_455 0.81(3) 2.10(3) 2.887(3) 165(3) yes
O1 H1O O2 3_685 0.80(4) 1.87(4) 2.665(3) 170(4) yes
C6 H6 O3 . 0.88(4) 2.58(4) 2.960(4) 107(3) yes

loop_
_geom_torsion_atom_site_label_1
_geom_torsion_atom_site_label_2
_geom_torsion_atom_site_label_3
_geom_torsion_atom_site_label_4
_geom_torsion_site_symmetry_1
_geom_torsion_site_symmetry_2
_geom_torsion_site_symmetry_3
_geom_torsion_site_symmetry_4
_geom_torsion
_geom_torsion_publ_flag
C7 N1 C1 C2 . . . . 140.0(3) no
C7 N1 C1 C6 . . . . -42.4(4) no
C1 N1 C7 O3 . . . . 4.2(5) no
C1 N1 C7 C8 . . . . -175.8(3) no
N1 C1 C2 C3 . . . . 177.7(3) no
C6 C1 C2 C3 . . . . 0.0(5) no
N1 C1 C6 C5 . . . . -176.8(3) no
C2 C1 C6 C5 . . . . 0.8(5) no
C1 C2 C3 Cl1 . . . . 177.6(2) no
C1 C2 C3 C4 . . . . -1.4(5) no
Cl1 C3 C4 Cl2 . . . . 3.7(5) no
Cl1 C3 C4 C5 . . . . -177.0(3) no
C2 C3 C4 Cl2 . . . . -177.3(3) no
C2 C3 C4 C5 . . . . 2.0(5) no
Cl2 C4 C5 C6 . . . . 178.1(3) no
C3 C4 C5 C6 . . . . -1.2(6) no
C4 C5 C6 C1 . . . . -0.2(5) no
O3 C7 C8 C9 . . . . 9.0(5) no
N1 C7 C8 C9 . . . . -171.0(3) no
C7 C8 C9 C10 . . . . -179.4(3) no
C8 C9 C10 O1 . . . . -169.1(3) no
C8 C9 C10 O2 . . . . 11.6(5) no

loop_
_cod_related_entry_id
_cod_related_entry_database
_cod_related_entry_code
1 ChemSpider 588631
